data_7210223
loop_
_publ_author_name
'Xiong, Zhifang'
'Shi, Bingbing'
'Li, Li'
'Zhu, Yanyan'
'Li, Gang'

_publ_section_title
;
 Construction of transition-metal coordination polymers using
 multifunctional imidazole dicarboxylates as spacers
;
_journal_issue 24
_journal_name_full CrystEngComm
_journal_page_first 4885
_journal_paper_doi 10.1039/c3ce40511g
_journal_volume 15
_journal_year 2013
_chemical_formula_sum 'C72 H0 N12 O60 Zn9'
_chemical_formula_weight 2581.17
_chemical_name_systematic
;
?
;
_space_group_IT_number 2
_symmetry_cell_setting triclinic
_symmetry_space_group_name_Hall '-P 1'
_symmetry_space_group_name_H-M 'P -1'
_atom_sites_solution_hydrogens geom
_atom_sites_solution_primary direct
_atom_sites_solution_secondary difmap
_audit_creation_method SHELXL-97
_cell_angle_alpha 110.7850(10)
_cell_angle_beta 108.123(2)
_cell_angle_gamma 108.1230(10)
_cell_formula_units_Z 1
_cell_length_a 13.9799(8)
_cell_length_b 14.9811(5)
_cell_length_c 14.9811(5)
_cell_measurement_temperature 298(2)
_cell_volume 2454.30(19)
_computing_structure_refinement 'SHELXL-97 (Sheldrick, 1997)'
_computing_structure_solution 'SHELXS-97 (Sheldrick, 1990)'
_diffrn_ambient_temperature 298(2)
_diffrn_measured_fraction_theta_full 0.953
_diffrn_measured_fraction_theta_max 0.953
_diffrn_radiation_monochromator graphite
_diffrn_radiation_source 'fine-focus sealed tube'
_diffrn_radiation_type MoK\a
_diffrn_radiation_wavelength 0.71073
_diffrn_reflns_av_R_equivalents 0.1039
_diffrn_reflns_av_sigmaI/netI 0.2307
_diffrn_reflns_limit_h_max 11
_diffrn_reflns_limit_h_min -17
_diffrn_reflns_limit_k_max 18
_diffrn_reflns_limit_k_min -18
_diffrn_reflns_limit_l_max 18
_diffrn_reflns_limit_l_min -18
_diffrn_reflns_number 13325
_diffrn_reflns_theta_full 25.99
_diffrn_reflns_theta_max 25.99
_diffrn_reflns_theta_min 1.65
_exptl_absorpt_coefficient_mu 2.272
_exptl_absorpt_correction_T_max 0.5489
_exptl_absorpt_correction_T_min 0.3963
_exptl_absorpt_correction_type multi-scan
_exptl_crystal_density_diffrn 1.746
_exptl_crystal_density_method 'not measured'
_exptl_crystal_F_000 1266
_exptl_crystal_size_max 0.50
_exptl_crystal_size_mid 0.40
_exptl_crystal_size_min 0.30
_refine_diff_density_max 1.417
_refine_diff_density_min -1.460
_refine_diff_density_rms 0.223
_refine_ls_extinction_method none
_refine_ls_goodness_of_fit_ref 1.068
_refine_ls_hydrogen_treatment constr
_refine_ls_matrix_type full
_refine_ls_number_parameters 686
_refine_ls_number_reflns 9172
_refine_ls_number_restraints 1872
_refine_ls_restrained_S_all 1.014
_refine_ls_R_factor_all 0.2140
_refine_ls_R_factor_gt 0.1162
_refine_ls_shift/su_max 0.182
_refine_ls_shift/su_mean 0.006
_refine_ls_structure_factor_coef Fsqd
_refine_ls_weighting_details 'calc w=1/[\s^2^(Fo^2^)+(0.1564P)^2^+2.3475P] where P=(Fo^2^+2Fc^2^)/3'
_refine_ls_weighting_scheme calc
_refine_ls_wR_factor_gt 0.3007
_refine_ls_wR_factor_ref 0.3458
_reflns_number_gt 4359
_reflns_number_total 9172
_reflns_threshold_expression >2sigma(I)
_cod_data_source_file c3ce40511g.txt
_cod_data_source_block a6
_cod_depositor_comments
;
The following automatic conversions were performed:

'_symmetry_cell_setting' value 'Triclinic' changed to 'triclinic'
according to /home/saulius/struct/CIF-dictionaries/cif_core.dic
dictionary named 'cif_core.dic' version 2.4.2 from 2011-04-26.

Automatic conversion script
Id: cif_fix_values 1891 2012-01-12 08:04:46Z andrius 
;
_cod_original_cell_volume 2454.29(18)
_cod_original_sg_symbol_H-M p-1
_cod_database_code 7210223

loop_
_symmetry_equiv_pos_as_xyz
'x, y, z'
'-x, -y, -z'

loop_
_atom_site_label
_atom_site_type_symbol
_atom_site_fract_x
_atom_site_fract_y
_atom_site_fract_z
_atom_site_U_iso_or_equiv
_atom_site_adp_type
_atom_site_occupancy
_atom_site_symmetry_multiplicity
_atom_site_calc_flag
_atom_site_refinement_flags
_atom_site_disorder_assembly
_atom_site_disorder_group
C1 C 0.2090(13) -0.0486(11) 0.8768(12) 0.033(2) Uani 1 1 d U . .
C2 C 0.2680(13) 0.0603(11) 0.9225(12) 0.032(2) Uani 1 1 d U . .
C3 C 0.0875(13) 0.0168(12) 0.8665(12) 0.035(2) Uani 1 1 d U . .
C4 C -0.0174(13) 0.0234(12) 0.8408(12) 0.037(2) Uani 1 1 d U . .
C7 C 0.2375(13) -0.1381(11) 0.8573(12) 0.033(2) Uani 1 1 d U . .
C8 C 0.3924(13) 0.1413(12) 0.9758(12) 0.035(2) Uani 1 1 d U . .
C12 C 0.1554(13) 0.4258(12) 0.8623(12) 0.034(2) Uani 1 1 d U . .
C13 C 0.1694(13) 0.3765(12) 0.9260(12) 0.033(2) Uani 1 1 d U . .
C14 C 0.0834(13) 0.4733(12) 0.8333(12) 0.034(2) Uani 1 1 d U . .
C15 C 0.1162(13) 0.3550(12) 0.9940(12) 0.036(2) Uani 1 1 d U . .
C16 C 0.2776(13) 0.3674(12) 0.8517(12) 0.0337(19) Uani 1 1 d U . .
C17 C 0.3595(13) 0.3409(12) 0.8151(12) 0.035(2) Uani 1 1 d U . .
C18 C 0.4616(13) 0.3580(12) 0.8879(13) 0.038(2) Uani 1 1 d U . .
H18 H 0.4811 0.3866 0.9610 0.046 Uiso 1 1 calc R . .
C19 C 0.3251(14) 0.2929(12) 0.7059(13) 0.040(2) Uani 1 1 d U . .
H19 H 0.2565 0.2815 0.6562 0.048 Uiso 1 1 calc R . .
C20 C -0.2080(13) -0.3615(12) 0.5604(12) 0.035(2) Uani 1 1 d U . .
C21 C -0.2530(14) -0.3343(13) 0.6401(13) 0.043(3) Uani 1 1 d U . .
C22 C 0.2568(13) 0.4250(12) 0.5475(12) 0.035(2) Uani 1 1 d U . .
C23 C 0.3794(13) 0.4978(12) 0.6407(12) 0.036(2) Uani 1 1 d U . .
C24 C 0.0698(13) 0.3482(12) 0.4829(12) 0.035(2) Uani 1 1 d U . .
C25 C -0.0403(14) 0.3157(13) 0.4759(12) 0.038(2) Uani 1 1 d U . .
C26 C -0.0720(14) 0.3881(14) 0.5291(13) 0.043(2) Uani 1 1 d U . .
H26 H -0.0214 0.4621 0.5712 0.051 Uiso 1 1 calc R . .
C27 C -0.1197(14) 0.2051(13) 0.4140(13) 0.043(3) Uani 1 1 d U . .
H27 H -0.1001 0.1550 0.3778 0.052 Uiso 1 1 calc R . .
C28 C 0.5006(15) 0.2870(13) 0.7472(14) 0.047(2) Uani 1 1 d U . .
H28 H 0.5508 0.2715 0.7239 0.057 Uiso 1 1 calc R . .
C29 C 0.5339(15) 0.3334(12) 0.8536(14) 0.044(3) Uani 1 1 d U . .
H29 H 0.6047 0.3484 0.9028 0.053 Uiso 1 1 calc R . .
C31 C 0.2658(16) 0.1603(14) 0.4873(14) 0.055(4) Uani 1 1 d U . .
H31A H 0.2344 0.2076 0.4809 0.082 Uiso 1 1 calc R . .
H31B H 0.2221 0.1120 0.5047 0.082 Uiso 1 1 calc R . .
H31C H 0.2629 0.1188 0.4199 0.082 Uiso 1 1 calc R . .
C32 C 0.3994(15) 0.2619(13) 0.6729(14) 0.047(2) Uani 1 1 d U . .
C36 C -0.1012(14) -0.0275(13) 0.8593(13) 0.043(2) Uani 1 1 d U . .
H36 H -0.0930 -0.0700 0.8908 0.051 Uiso 1 1 calc R . .
C37 C -0.0319(14) 0.0888(12) 0.7901(13) 0.043(2) Uani 1 1 d U . .
H37 H 0.0236 0.1236 0.7751 0.051 Uiso 1 1 calc R . .
C43 C -0.2799(19) -0.0180(18) 0.3231(19) 0.086(3) Uani 1 1 d U . .
H43A H -0.2353 -0.0124 0.3901 0.129 Uiso 1 1 calc R . .
H43B H -0.2351 -0.0100 0.2864 0.129 Uiso 1 1 calc R . .
H43C H -0.3469 -0.0877 0.2780 0.129 Uiso 1 1 calc R . .
C44 C -0.2567(16) 0.2430(14) 0.4579(14) 0.052(3) Uani 1 1 d U . .
H44 H -0.3301 0.2191 0.4503 0.062 Uiso 1 1 calc R . .
C45 C -0.2288(15) 0.1697(14) 0.4066(14) 0.051(3) Uani 1 1 d U . .
C46 C -0.1852(14) 0.3456(14) 0.5175(13) 0.046(2) Uani 1 1 d U . .
H46 H -0.2076 0.3930 0.5535 0.055 Uiso 1 1 calc R . .
C52 C -0.1016(17) 0.1761(16) 0.6636(16) 0.066(2) Uani 1 1 d U . .
H52A H -0.1298 0.1114 0.5970 0.100 Uiso 1 1 calc R . .
H52B H -0.0215 0.2030 0.7077 0.100 Uiso 1 1 calc R . .
H52C H -0.1127 0.2300 0.6479 0.100 Uiso 1 1 calc R . .
C56 C -0.1999(15) -0.0162(13) 0.8313(14) 0.048(3) Uani 1 1 d U . .
H56 H -0.2560 -0.0491 0.8468 0.058 Uiso 1 1 calc R . .
C58 C -0.1347(14) 0.0970(13) 0.7648(13) 0.044(2) Uani 1 1 d U . .
C59 C -0.2150(16) 0.0413(14) 0.7825(14) 0.052(3) Uani 1 1 d U . .
H59 H -0.2843 0.0425 0.7599 0.062 Uiso 1 1 calc R . .
N1 N 0.0946(9) -0.0778(8) 0.8409(9) 0.025(3) Uani 1 1 d . . .
N2 N 0.1944(9) 0.1031(8) 0.9179(10) 0.029(3) Uani 1 1 d . . .
N3 N 0.2240(10) 0.4177(9) 0.8141(9) 0.028(3) Uani 1 1 d . . .
N4 N 0.2466(10) 0.3406(9) 0.9167(9) 0.027(3) Uani 1 1 d . . .
N5 N -0.0895(9) -0.3147(8) 0.6018(8) 0.025(3) Uani 1 1 d . . .
N6 N 0.1711(10) 0.4165(9) 0.5776(8) 0.028(3) Uani 1 1 d . . .
O1 O 0.3379(9) -0.1232(8) 0.8872(9) 0.045(2) Uani 1 1 d U . .
O2 O 0.1537(8) -0.2335(7) 0.8024(8) 0.030(2) Uani 1 1 d U . .
O3 O 0.4640(9) 0.1089(8) 0.9647(9) 0.044(2) Uani 1 1 d U . .
O4 O 0.4153(9) 0.2402(8) 1.0163(8) 0.037(2) Uani 1 1 d U . .
O6 O 0.1494(9) 0.3029(8) 1.0356(8) 0.0333(18) Uani 1 1 d U . .
O7 O 0.0479(10) 0.3867(9) 1.0104(9) 0.045(2) Uani 1 1 d U . .
O8 O 0.0997(9) 0.5165(8) 0.7742(8) 0.0383(19) Uani 1 1 d U . .
O9 O 0.0008(10) 0.4661(9) 0.8547(9) 0.046(2) Uani 1 1 d U . .
O10 O -0.1761(8) -0.2751(8) 0.7406(7) 0.033(2) Uani 1 1 d U . .
O11 O -0.3554(9) -0.3554(9) 0.6097(8) 0.047(3) Uani 1 1 d U . .
O12 O 0.3883(10) 0.5368(8) 0.7342(8) 0.039(2) Uani 1 1 d U . .
O13 O 0.3717(14) 0.2177(13) 0.5640(13) 0.098(3) Uani 1 1 d U . .
O14 O 0.4481(12) 0.0318(10) 1.1185(11) 0.075(4) Uani 1 1 d U . .
H14B H 0.5043 0.0403 1.1734 0.112 Uiso 1 1 d R . .
O15 O -0.1718(11) 0.3784(11) 0.9086(11) 0.072(4) Uani 1 1 d U . .
H15B H -0.1980 0.3584 0.9463 0.108 Uiso 1 1 d R . .
O16 O -0.0559(11) -0.4007(9) 0.7589(11) 0.070(3) Uani 1 1 d U . .
H16B H -0.0718 -0.4177 0.6937 0.105 Uiso 1 1 d R . .
H16A H -0.0236 -0.4360 0.7758 0.105 Uiso 1 1 d R . .
O17 O 0.0314(11) -0.2066(10) 0.9385(10) 0.067(3) Uani 1 1 d U . .
H17A H -0.0060 -0.2132 0.9729 0.101 Uiso 1 1 d R . .
H17B H 0.0648 -0.1399 0.9575 0.101 Uiso 1 1 d R . .
O18 O -0.4196(11) -0.5905(10) 0.5295(10) 0.071(4) Uani 1 1 d U . .
H18A H -0.3714 -0.5914 0.5800 0.107 Uiso 1 1 d R . .
H18B H -0.4191 -0.6257 0.4711 0.107 Uiso 1 1 d R . .
O19 O 0.3173(11) 0.2621(10) 1.1632(10) 0.062(3) Uani 1 1 d U . .
H19A H 0.3751 0.3247 1.1970 0.092 Uiso 1 1 d R . .
H19B H 0.2620 0.2738 1.1658 0.092 Uiso 1 1 d R . .
O20 O 0.4074(11) 0.4404(9) 1.1433(10) 0.071(4) Uani 1 1 d U . .
H20B H 0.4798 0.4678 1.1730 0.106 Uiso 1 1 d R . .
H20A H 0.3880 0.4690 1.1058 0.106 Uiso 1 1 d R . .
O21 O -0.3101(12) 0.0582(12) 0.3431(12) 0.086(3) Uani 1 1 d U . .
O23 O 0.4634(11) 0.5115(10) 0.6237(10) 0.066(3) Uani 1 1 d U . .
O24 O 0.3420(12) 0.6585(10) 0.8971(10) 0.079(4) Uani 1 1 d U . .
H24B H 0.3290 0.6878 0.9489 0.118 Uiso 1 1 d R . .
H24A H 0.4134 0.6927 0.9194 0.118 Uiso 1 1 d R . .
O25 O 0.2389(12) 0.6443(10) 0.7040(10) 0.065(3) Uani 1 1 d U . .
H25B H 0.1862 0.6524 0.7168 0.098 Uiso 1 1 d R . .
H25A H 0.2092 0.6079 0.6354 0.098 Uiso 1 1 d R . .
O27 O -0.1542(11) 0.1553(10) 0.7130(11) 0.066(2) Uani 1 1 d U . .
Zn1 Zn 0.27755(13) 0.27056(11) 1.01438(11) 0.0213(4) Uani 1 1 d . . .
Zn2 Zn 0.23635(13) 0.51391(11) 0.74328(11) 0.0212(4) Uani 1 1 d . . .
Zn3 Zn -0.00694(13) -0.24362(11) 0.77059(11) 0.0220(4) Uani 1 1 d . . .
Zn4 Zn 0.5000 0.0000 1.0000 0.0433(8) Uani 1 2 d S . .
Zn5 Zn -0.5000 -0.5000 0.5000 0.0423(8) Uani 1 2 d S . .
Zn6 Zn 0.0000 0.5000 1.0000 0.0415(7) Uani 1 2 d S . .
O1W O 0.5147(14) 0.2399(12) 0.2584(13) 0.104(5) Uani 1 1 d U A 1
H1B H 0.5044 0.2875 0.2447 0.156 Uiso 1 1 d R A 1
O2W O 0.7249(14) 0.4816(12) 0.7390(13) 0.101(4) Uani 1 1 d U . .
H2A H 0.7797 0.5411 0.7941 0.151 Uiso 1 1 d R . .
H2B H 0.6662 0.4906 0.7200 0.151 Uiso 1 1 d R . .
O3W O 0.2380(13) 0.7558(11) 1.0159(11) 0.078(3) Uani 1 1 d U . .
H3B H 0.2164 0.7408 0.9504 0.116 Uiso 1 1 d R . .
H3A H 0.1877 0.7654 1.0324 0.116 Uiso 1 1 d R . .
O4W O 0.444(4) 0.912(4) 0.216(6) 0.55(5) Uani 1 1 d . . .
H4B H 0.4898 0.9245 0.1912 0.818 Uiso 1 1 d R . .
H4A H 0.4805 0.9546 0.2847 0.818 Uiso 1 1 d R . .
O5W O 0.7489(16) 0.3157(15) 0.7095(15) 0.132(5) Uani 1 1 d U . .
H5B H 0.7202 0.2471 0.6782 0.198 Uiso 1 1 d R . .
O5 O 0.4640(15) 0.2092(14) 0.3919(15) 0.121(4) Uani 1 1 d U . .

loop_
_atom_site_aniso_label
_atom_site_aniso_U_11
_atom_site_aniso_U_22
_atom_site_aniso_U_33
_atom_site_aniso_U_23
_atom_site_aniso_U_13
_atom_site_aniso_U_12
C1 0.033(3) 0.038(3) 0.042(3) 0.023(3) 0.021(3) 0.025(3)
C2 0.034(3) 0.038(3) 0.044(3) 0.028(3) 0.022(3) 0.028(3)
C3 0.034(3) 0.041(3) 0.042(3) 0.022(2) 0.021(3) 0.027(3)
C4 0.035(3) 0.042(3) 0.043(3) 0.021(3) 0.020(3) 0.027(3)
C7 0.032(4) 0.038(3) 0.043(4) 0.023(3) 0.021(3) 0.026(3)
C8 0.036(3) 0.039(3) 0.047(3) 0.027(2) 0.023(3) 0.026(3)
C12 0.035(3) 0.045(3) 0.043(3) 0.029(2) 0.026(2) 0.028(2)
C13 0.035(3) 0.043(3) 0.042(3) 0.029(2) 0.024(3) 0.027(3)
C14 0.036(3) 0.047(3) 0.043(3) 0.031(2) 0.027(2) 0.027(2)
C15 0.035(3) 0.045(3) 0.042(3) 0.024(3) 0.023(3) 0.027(3)
C16 0.035(3) 0.041(2) 0.045(3) 0.026(2) 0.026(2) 0.029(2)
C17 0.036(3) 0.042(3) 0.046(3) 0.026(2) 0.028(2) 0.028(2)
C18 0.039(3) 0.041(3) 0.050(3) 0.028(3) 0.026(3) 0.024(3)
C19 0.039(3) 0.045(3) 0.048(3) 0.025(3) 0.028(3) 0.025(3)
C20 0.032(4) 0.043(4) 0.039(4) 0.019(3) 0.023(3) 0.023(3)
C21 0.038(4) 0.045(4) 0.044(4) 0.018(3) 0.019(3) 0.023(3)
C22 0.038(3) 0.044(3) 0.044(3) 0.025(3) 0.029(3) 0.028(3)
C23 0.038(3) 0.043(3) 0.046(3) 0.025(3) 0.028(3) 0.028(3)
C24 0.037(3) 0.046(3) 0.044(3) 0.031(2) 0.028(3) 0.025(3)
C25 0.039(3) 0.052(3) 0.042(3) 0.032(3) 0.027(3) 0.024(3)
C26 0.038(3) 0.054(3) 0.047(3) 0.030(3) 0.026(3) 0.024(3)
C27 0.042(3) 0.053(3) 0.046(3) 0.033(3) 0.024(3) 0.021(3)
C28 0.042(3) 0.047(3) 0.056(3) 0.021(3) 0.028(3) 0.025(3)
C29 0.040(3) 0.045(3) 0.054(3) 0.024(3) 0.024(3) 0.026(3)
C31 0.056(5) 0.052(5) 0.054(5) 0.021(4) 0.033(4) 0.024(5)
C32 0.043(3) 0.047(3) 0.052(3) 0.018(3) 0.030(3) 0.023(3)
C36 0.037(3) 0.046(3) 0.045(3) 0.018(3) 0.018(3) 0.026(3)
C37 0.037(3) 0.047(3) 0.047(3) 0.021(2) 0.018(3) 0.027(3)
C43 0.059(5) 0.077(5) 0.079(5) 0.031(4) 0.018(4) 0.007(4)
C44 0.043(4) 0.060(4) 0.052(3) 0.033(3) 0.023(3) 0.018(3)
C45 0.045(4) 0.057(4) 0.052(4) 0.032(3) 0.022(3) 0.020(3)
C46 0.041(3) 0.057(3) 0.049(3) 0.029(3) 0.025(3) 0.026(3)
C52 0.055(3) 0.068(3) 0.062(3) 0.029(3) 0.016(3) 0.029(3)
C56 0.038(3) 0.051(3) 0.048(3) 0.015(3) 0.019(3) 0.025(3)
C58 0.038(3) 0.049(3) 0.047(3) 0.021(3) 0.017(3) 0.029(3)
C59 0.041(3) 0.052(3) 0.051(3) 0.015(3) 0.015(3) 0.027(3)
N1 0.022(6) 0.024(5) 0.036(6) 0.018(5) 0.014(5) 0.015(5)
N2 0.008(5) 0.027(6) 0.054(8) 0.028(6) 0.013(5) 0.006(5)
N3 0.038(7) 0.048(7) 0.033(6) 0.030(6) 0.029(6) 0.034(6)
N4 0.029(7) 0.033(6) 0.043(7) 0.027(6) 0.024(6) 0.025(6)
N5 0.018(6) 0.025(5) 0.020(5) 0.005(5) 0.008(5) 0.005(5)
N6 0.023(6) 0.035(6) 0.022(6) 0.009(5) 0.009(5) 0.015(5)
O1 0.034(4) 0.036(4) 0.066(4) 0.023(3) 0.021(4) 0.023(3)
O2 0.027(4) 0.028(3) 0.045(4) 0.021(3) 0.018(3) 0.021(3)
O3 0.033(4) 0.036(4) 0.068(4) 0.028(3) 0.020(4) 0.024(3)
O4 0.033(4) 0.037(4) 0.056(4) 0.032(3) 0.022(3) 0.022(3)
O6 0.044(4) 0.049(3) 0.044(3) 0.037(3) 0.034(3) 0.036(3)
O7 0.052(4) 0.067(4) 0.051(4) 0.041(3) 0.036(3) 0.042(3)
O8 0.053(4) 0.061(4) 0.042(3) 0.039(3) 0.034(3) 0.045(3)
O9 0.054(4) 0.070(4) 0.047(3) 0.040(3) 0.035(3) 0.044(3)
O10 0.029(4) 0.038(4) 0.030(4) 0.010(3) 0.018(3) 0.016(3)
O11 0.032(5) 0.051(5) 0.036(5) -0.002(4) 0.023(4) 0.014(4)
O12 0.052(4) 0.052(4) 0.045(4) 0.033(3) 0.038(3) 0.037(3)
O13 0.081(5) 0.089(5) 0.082(5) 0.015(4) 0.036(4) 0.029(5)
O14 0.052(6) 0.068(6) 0.072(6) 0.016(5) 0.032(5) 0.010(5)
O15 0.047(6) 0.086(6) 0.078(6) 0.047(5) 0.013(5) 0.036(5)
O16 0.054(6) 0.053(5) 0.084(6) 0.038(5) 0.012(5) 0.021(5)
O17 0.056(6) 0.066(6) 0.054(5) 0.026(5) 0.029(5) 0.002(5)
O18 0.068(7) 0.085(7) 0.056(6) 0.012(6) 0.037(6) 0.051(6)
O19 0.054(6) 0.079(6) 0.059(5) 0.037(5) 0.026(5) 0.038(5)
O20 0.056(6) 0.052(5) 0.069(6) 0.020(5) 0.001(5) 0.027(5)
O21 0.059(5) 0.077(5) 0.079(5) 0.031(4) 0.018(4) 0.007(4)
O23 0.055(5) 0.075(5) 0.063(5) 0.016(4) 0.040(4) 0.034(4)
O24 0.065(6) 0.073(6) 0.064(6) -0.002(5) 0.042(5) 0.027(5)
O25 0.080(6) 0.067(5) 0.059(6) 0.026(5) 0.038(5) 0.048(5)
O27 0.055(3) 0.068(3) 0.062(3) 0.029(3) 0.016(3) 0.029(3)
Zn1 0.0211(8) 0.0203(7) 0.0188(7) 0.0082(6) 0.0057(6) 0.0113(6)
Zn2 0.0287(9) 0.0208(7) 0.0197(7) 0.0099(6) 0.0135(7) 0.0162(7)
Zn3 0.0240(9) 0.0208(7) 0.0179(7) 0.0094(6) 0.0089(6) 0.0085(7)
Zn4 0.0227(13) 0.0303(12) 0.089(2) 0.0376(14) 0.0257(14) 0.0179(11)
Zn5 0.0158(12) 0.0440(14) 0.0261(13) -0.0134(11) 0.0103(10) 0.0045(11)
Zn6 0.0499(17) 0.092(2) 0.0402(14) 0.0515(15) 0.0374(13) 0.0606(17)
O1W 0.094(7) 0.085(6) 0.094(7) 0.046(5) 0.011(6) 0.030(6)
O2W 0.079(5) 0.087(5) 0.083(5) 0.018(4) 0.030(5) 0.018(5)
O3W 0.081(5) 0.083(5) 0.057(5) 0.023(4) 0.033(4) 0.039(4)
O4W 0.48(6) 0.64(8) 1.42(16) 0.91(11) 0.75(10) 0.52(7)
O5W 0.096(6) 0.116(6) 0.097(6) 0.019(6) 0.023(6) 0.018(6)
O5 0.089(6) 0.103(5) 0.097(6) 0.015(5) 0.022(5) 0.026(5)

loop_
_atom_type_symbol
_atom_type_description
_atom_type_scat_dispersion_real
_atom_type_scat_dispersion_imag
_atom_type_scat_source
C C 0.0033 0.0016 'International Tables Vol C Tables 4.2.6.8 and 6.1.1.4'
H H 0.0000 0.0000 'International Tables Vol C Tables 4.2.6.8 and 6.1.1.4'
N N 0.0061 0.0033 'International Tables Vol C Tables 4.2.6.8 and 6.1.1.4'
O O 0.0106 0.0060 'International Tables Vol C Tables 4.2.6.8 and 6.1.1.4'
Zn Zn 0.2839 1.4301 'International Tables Vol C Tables 4.2.6.8 and 6.1.1.4'

loop_
_geom_angle_atom_site_label_1
_geom_angle_atom_site_label_2
_geom_angle_atom_site_label_3
_geom_angle
_geom_angle_site_symmetry_1
_geom_angle_site_symmetry_3
C2 C1 N1 108.2(12) . .
C2 C1 C7 135.9(14) . .
N1 C1 C7 115.9(13) . .
C1 C2 N2 109.8(13) . .
C1 C2 C8 134.8(13) . .
N2 C2 C8 115.4(12) . .
N2 C3 N1 110.0(12) . .
N2 C3 C4 125.2(13) . .
N1 C3 C4 124.8(14) . .
C36 C4 C3 124.3(14) . .
C36 C4 C37 119.5(15) . .
C3 C4 C37 116.2(15) . .
O1 C7 O2 120.6(12) . .
O1 C7 C1 122.7(14) . .
O2 C7 C1 116.5(13) . .
O3 C8 O4 123.7(14) . .
O3 C8 C2 119.9(13) . .
O4 C8 C2 115.7(13) . .
N3 C12 C13 107.3(12) . .
N3 C12 C14 117.5(12) . .
C13 C12 C14 135.1(14) . .
N4 C13 C12 107.9(13) . .
N4 C13 C15 118.6(12) . .
C12 C13 C15 133.6(13) . .
O9 C14 O8 119.8(13) . .
O9 C14 C12 123.3(13) . .
O8 C14 C12 116.6(13) . .
O7 C15 O6 122.6(14) . .
O7 C15 C13 123.9(13) . .
O6 C15 C13 113.5(12) . .
N4 C16 N3 113.4(13) . .
N4 C16 C17 125.0(13) . .
N3 C16 C17 121.4(13) . .
C18 C17 C19 121.3(15) . .
C18 C17 C16 121.1(14) . .
C19 C17 C16 117.5(14) . .
C29 C18 C17 120.3(15) . .
C17 C19 C32 116.4(15) . .
C22 C20 N5 108.2(13) 2_556 .
C22 C20 C21 134.3(15) 2_556 .
N5 C20 C21 117.4(13) . .
O11 C21 O10 122.6(15) . .
O11 C21 C20 121.7(15) . .
O10 C21 C20 115.0(14) . .
C20 C22 N6 108.7(13) 2_556 .
C20 C22 C23 135.7(14) 2_556 .
N6 C22 C23 115.5(12) . .
O23 C23 O12 123.2(15) . .
O23 C23 C22 121.4(14) . .
O12 C23 C22 115.2(14) . .
N5 C24 N6 110.4(13) 2_556 .
N5 C24 C25 124.7(14) 2_556 .
N6 C24 C25 124.9(13) . .
C26 C25 C27 118.5(15) . .
C26 C25 C24 122.9(15) . .
C27 C25 C24 118.5(15) . .
C25 C26 C46 118.0(16) . .
C25 C27 C45 120.2(16) . .
C32 C28 C29 123.4(17) . .
C18 C29 C28 118.4(16) . .
C28 C32 O13 120.7(17) . .
C28 C32 C19 119.8(16) . .
O13 C32 C19 119.0(17) . .
C4 C36 C56 120.0(16) . .
C58 C37 C4 117.1(16) . .
C46 C44 C45 122.5(19) . .
C44 C45 C27 119.3(17) . .
C44 C45 O21 120.1(17) . .
C27 C45 O21 120.5(17) . .
C44 C46 C26 121.5(17) . .
C59 C56 C36 120.9(19) . .
C59 C58 O27 120.9(15) . .
C59 C58 C37 119.7(16) . .
O27 C58 C37 119.1(17) . .
C56 C59 C58 122.7(17) . .
C1 N1 C3 106.2(11) . .
C1 N1 Zn3 112.4(8) . .
C3 N1 Zn3 141.3(10) . .
C3 N2 C2 105.8(11) . .
C3 N2 Zn1 139.6(10) . .
C2 N2 Zn1 112.9(9) . .
C16 N3 C12 105.1(11) . .
C16 N3 Zn2 141.9(10) . .
C12 N3 Zn2 110.8(8) . .
C16 N4 C13 106.2(11) . .
C16 N4 Zn1 143.2(10) . .
C13 N4 Zn1 110.5(9) . .
C24 N5 C20 106.9(12) 2_556 .
C24 N5 Zn3 140.8(10) 2_556 .
C20 N5 Zn3 110.9(9) . .
C24 N6 C22 105.8(11) . .
C24 N6 Zn2 141.8(10) . .
C22 N6 Zn2 112.3(9) . .
C7 O1 Zn4 138.0(10) . .
C7 O2 Zn3 115.7(8) . .
C8 O3 Zn4 129.6(10) . .
C8 O4 Zn1 115.9(10) . .
C15 O6 Zn1 117.9(9) . .
C15 O7 Zn6 138.1(11) . .
C14 O8 Zn2 113.5(9) . .
C14 O9 Zn6 128.9(10) . .
C21 O10 Zn3 115.4(9) . .
C21 O11 Zn5 129.1(10) . .
C23 O12 Zn2 116.7(10) . .
C31 O13 C32 121.7(18) . .
C43 O21 C45 122.1(17) . .
C23 O23 Zn5 138.5(12) . 1_665
C52 O27 C58 121.5(16) . .
N2 Zn1 O6 103.0(4) . .
N2 Zn1 N4 109.6(4) . .
O6 Zn1 N4 79.0(4) . .
N2 Zn1 O4 78.5(4) . .
O6 Zn1 O4 171.4(4) . .
N4 Zn1 O4 108.6(4) . .
N2 Zn1 O19 92.4(5) . .
O6 Zn1 O19 86.0(4) . .
N4 Zn1 O19 155.6(5) . .
O4 Zn1 O19 85.4(4) . .
N2 Zn1 O20 162.7(4) . .
O6 Zn1 O20 89.8(5) . .
N4 Zn1 O20 83.9(5) . .
O4 Zn1 O20 87.1(5) . .
O19 Zn1 O20 76.8(5) . .
N3 Zn2 N6 109.2(4) . .
N3 Zn2 O12 102.5(4) . .
N6 Zn2 O12 79.5(4) . .
N3 Zn2 O8 79.6(4) . .
N6 Zn2 O8 108.5(4) . .
O12 Zn2 O8 170.7(4) . .
N3 Zn2 O24 92.0(5) . .
N6 Zn2 O24 156.2(5) . .
O12 Zn2 O24 85.6(5) . .
O8 Zn2 O24 85.3(5) . .
N3 Zn2 O25 163.2(4) . .
N6 Zn2 O25 84.7(4) . .
O12 Zn2 O25 88.9(4) . .
O8 Zn2 O25 87.2(4) . .
O24 Zn2 O25 76.5(5) . .
N1 Zn3 O2 78.8(4) . .
N1 Zn3 N5 109.7(4) . .
O2 Zn3 N5 102.0(4) . .
N1 Zn3 O10 108.8(4) . .
O2 Zn3 O10 171.4(4) . .
N5 Zn3 O10 79.6(4) . .
N1 Zn3 O16 156.0(5) . .
O2 Zn3 O16 85.8(4) . .
N5 Zn3 O16 91.4(5) . .
O10 Zn3 O16 85.7(4) . .
N1 Zn3 O17 84.8(4) . .
O2 Zn3 O17 89.9(5) . .
N5 Zn3 O17 162.7(4) . .
O10 Zn3 O17 86.8(4) . .
O16 Zn3 O17 76.7(5) . .
O3 Zn4 O3 180.000(5) . 2_657
O3 Zn4 O1 88.3(4) . 2_657
O3 Zn4 O1 91.7(4) 2_657 2_657
O3 Zn4 O1 91.7(4) . .
O3 Zn4 O1 88.3(4) 2_657 .
O1 Zn4 O1 180.000(1) 2_657 .
O3 Zn4 O14 88.2(5) . 2_657
O3 Zn4 O14 91.8(5) 2_657 2_657
O1 Zn4 O14 90.0(5) 2_657 2_657
O1 Zn4 O14 90.0(5) . 2_657
O3 Zn4 O14 91.8(5) . .
O3 Zn4 O14 88.2(5) 2_657 .
O1 Zn4 O14 90.0(5) 2_657 .
O1 Zn4 O14 90.0(5) . .
O14 Zn4 O14 180.0(4) 2_657 .
O11 Zn5 O11 180.0(7) . 2_446
O11 Zn5 O23 87.4(5) . 1_445
O11 Zn5 O23 92.6(5) 2_446 1_445
O11 Zn5 O23 92.6(5) . 2_556
O11 Zn5 O23 87.4(5) 2_446 2_556
O23 Zn5 O23 180.000(1) 1_445 2_556
O11 Zn5 O18 93.3(5) . .
O11 Zn5 O18 86.7(5) 2_446 .
O23 Zn5 O18 89.7(5) 1_445 .
O23 Zn5 O18 90.3(5) 2_556 .
O11 Zn5 O18 86.7(5) . 2_446
O11 Zn5 O18 93.3(5) 2_446 2_446
O23 Zn5 O18 90.3(5) 1_445 2_446
O23 Zn5 O18 89.7(5) 2_556 2_446
O18 Zn5 O18 180.000(2) . 2_446
O7 Zn6 O7 180.000(7) . 2_567
O7 Zn6 O9 87.4(4) . 2_567
O7 Zn6 O9 92.6(4) 2_567 2_567
O7 Zn6 O9 92.6(4) . .
O7 Zn6 O9 87.4(4) 2_567 .
O9 Zn6 O9 180.000(3) 2_567 .
O7 Zn6 O15 89.2(5) . .
O7 Zn6 O15 90.8(5) 2_567 .
O9 Zn6 O15 93.0(5) 2_567 .
O9 Zn6 O15 86.9(5) . .
O7 Zn6 O15 90.8(5) . 2_567
O7 Zn6 O15 89.2(5) 2_567 2_567
O9 Zn6 O15 87.0(5) 2_567 2_567
O9 Zn6 O15 93.0(5) . 2_567
O15 Zn6 O15 180.000(1) . 2_567

loop_
_geom_bond_atom_site_label_1
_geom_bond_atom_site_label_2
_geom_bond_distance
_geom_bond_site_symmetry_2
C1 C2 1.352(19) .
C1 N1 1.379(18) .
C1 C7 1.472(18) .
C2 N2 1.369(17) .
C2 C8 1.51(2) .
C3 N2 1.369(18) .
C3 N1 1.374(17) .
C3 C4 1.44(2) .
C4 C36 1.35(2) .
C4 C37 1.46(2) .
C7 O1 1.250(17) .
C7 O2 1.271(16) .
C8 O3 1.270(17) .
C8 O4 1.269(16) .
C12 N3 1.377(17) .
C12 C13 1.40(2) .
C12 C14 1.451(19) .
C13 N4 1.370(17) .
C13 C15 1.50(2) .
C14 O9 1.275(18) .
C14 O8 1.301(17) .
C15 O7 1.242(17) .
C15 O6 1.266(17) .
C16 N4 1.315(18) .
C16 N3 1.354(17) .
C16 C17 1.51(2) .
C17 C18 1.38(2) .
C17 C19 1.37(2) .
C18 C29 1.36(2) .
C19 C32 1.41(2) .
C20 C22 1.34(2) 2_556
C20 N5 1.396(18) .
C20 C21 1.51(2) .
C21 O11 1.252(19) .
C21 O10 1.290(18) .
C22 C20 1.34(2) 2_556
C22 N6 1.392(18) .
C22 C23 1.53(2) .
C23 O23 1.248(18) .
C23 O12 1.260(17) .
C24 N5 1.338(17) 2_556
C24 N6 1.373(18) .
C24 C25 1.42(2) .
C25 C26 1.38(2) .
C25 C27 1.40(2) .
C26 C46 1.44(2) .
C27 C45 1.40(2) .
C28 C32 1.33(2) .
C28 C29 1.34(2) .
C31 O13 1.30(2) .
C32 O13 1.39(2) .
C36 C56 1.40(2) .
C37 C58 1.42(2) .
C43 O21 1.31(3) .
C44 C46 1.29(2) .
C44 C45 1.34(2) .
C45 O21 1.42(2) .
C52 O27 1.24(2) .
C56 C59 1.34(2) .
C58 C59 1.34(2) .
C58 O27 1.39(2) .
N1 Zn3 2.077(10) .
N2 Zn1 2.074(11) .
N3 Zn2 2.069(11) .
N4 Zn1 2.099(11) .
N5 C24 1.338(17) 2_556
N5 Zn3 2.090(10) .
N6 Zn2 2.077(11) .
O1 Zn4 2.050(10) .
O2 Zn3 2.090(9) .
O3 Zn4 2.037(10) .
O4 Zn1 2.107(10) .
O6 Zn1 2.081(10) .
O7 Zn6 2.046(10) .
O8 Zn2 2.109(10) .
O9 Zn6 2.056(10) .
O10 Zn3 2.124(10) .
O11 Zn5 2.040(10) .
O12 Zn2 2.100(11) .
O14 Zn4 2.079(14) .
O15 Zn6 2.103(13) .
O16 Zn3 2.160(11) .
O17 Zn3 2.215(12) .
O18 Zn5 2.088(13) .
O19 Zn1 2.184(12) .
O20 Zn1 2.226(11) .
O23 Zn5 2.036(13) 1_665
O24 Zn2 2.129(12) .
O25 Zn2 2.224(12) .
Zn4 O3 2.037(10) 2_657
Zn4 O1 2.050(11) 2_657
Zn4 O14 2.079(14) 2_657
Zn5 O11 2.040(10) 2_446
Zn5 O23 2.036(13) 1_445
Zn5 O23 2.036(13) 2_556
Zn5 O18 2.088(13) 2_446
Zn6 O7 2.046(10) 2_567
Zn6 O9 2.056(10) 2_567
Zn6 O15 2.103(13) 2_567
